data_7058053
loop_
_publ_author_name
'Saxena, Priya'
'Thomas, Jisha Mary'
'Sivasankar, Chinnappan'
'Thirupathi, Natesan'

_publ_section_title
;
 Syntheses and structural aspects of six-membered palladacyclic complexes
 derived from N,N&#x2032;,N&#x2032;&#x2032;-triarylguanidines with N- or
 S-thiocyanate ligands
;
_journal_issue 5
_journal_name_full 'New Journal of Chemistry'
_journal_page_first 2307
_journal_paper_doi 10.1039/C8NJ04167A
_journal_volume 43
_journal_year 2019
_chemical_formula_moiety 'C29 H40 N7 O3 P Pd S, 2(C7 H8)'
_chemical_formula_sum 'C43 H56 N7 O3 P Pd S'
_chemical_formula_weight 888.37
_space_group_crystal_system triclinic
_space_group_IT_number 2
_space_group_name_Hall '-P 1'
_space_group_name_H-M_alt 'P -1'
_symmetry_space_group_name_Hall '-P 1'
_symmetry_space_group_name_H-M 'P -1'
_atom_sites_solution_hydrogens geom
_audit_creation_method SHELXL-2016/6
_audit_update_record
;
2018-04-20 deposited with the CCDC.
2018-12-14 downloaded from the CCDC.
;
_cell_angle_alpha 112.290(4)
_cell_angle_beta 97.668(4)
_cell_angle_gamma 108.324(5)
_cell_formula_units_Z 2
_cell_length_a 10.9588(5)
_cell_length_b 13.9322(8)
_cell_length_c 15.0765(6)
_cell_measurement_reflns_used 7924
_cell_measurement_temperature 298(2)
_cell_measurement_theta_max 26.37
_cell_measurement_theta_min 2.84
_cell_volume 1936.4(2)
_computing_cell_refinement 'CrysAlisPro, Oxford Diffraction Ltd.'
_computing_data_collection 'CrysAlisPro, Oxford Diffraction Ltd.'
_computing_data_reduction 'CrysAlisPro, Oxford Diffraction Ltd.'
_computing_molecular_graphics 'OLEX 2-2.1'
_computing_publication_material 'WINGX V1.80.01'
_computing_structure_refinement 'SHELXL-2016/6 (Sheldrick, 2016)'
_computing_structure_solution SIR-92
_diffrn_ambient_temperature 298(2)
_diffrn_detector_area_resol_mean 0.3703
_diffrn_measured_fraction_theta_full 0.998
_diffrn_measured_fraction_theta_max 0.998
_diffrn_measurement_device_type 'Sapphire-3 CCD detector'
_diffrn_measurement_method 'OMEGA SCAN'
_diffrn_radiation_type MoK\a
_diffrn_radiation_wavelength 0.71073
_diffrn_reflns_av_R_equivalents 0.1073
_diffrn_reflns_av_unetI/netI 0.0866
_diffrn_reflns_Laue_measured_fraction_full 0.998
_diffrn_reflns_Laue_measured_fraction_max 0.998
_diffrn_reflns_limit_h_max 13
_diffrn_reflns_limit_h_min -13
_diffrn_reflns_limit_k_max 17
_diffrn_reflns_limit_k_min -17
_diffrn_reflns_limit_l_max 18
_diffrn_reflns_limit_l_min -18
_diffrn_reflns_number 24363
_diffrn_reflns_point_group_measured_fraction_full 0.998
_diffrn_reflns_point_group_measured_fraction_max 0.998
_diffrn_reflns_theta_full 25.242
_diffrn_reflns_theta_max 26.371
_diffrn_reflns_theta_min 2.881
_diffrn_source 'fine-focus sealed tube'
_exptl_absorpt_coefficient_mu 0.627
_exptl_absorpt_correction_T_max 0.8745
_exptl_absorpt_correction_T_min 0.8591
_exptl_absorpt_correction_type empirical
_exptl_absorpt_process_details 'CrysAlisPro 1.171.34.40 (2006)'
_exptl_crystal_colour Yellow
_exptl_crystal_density_diffrn 1.524
_exptl_crystal_density_method 'not measured'
_exptl_crystal_description Irregular
_exptl_crystal_F_000 928
_exptl_crystal_size_max 0.250
_exptl_crystal_size_mid 0.230
_exptl_crystal_size_min 0.220
_refine_diff_density_max 1.050
_refine_diff_density_min -0.664
_refine_diff_density_rms 0.096
_refine_ls_extinction_method none
_refine_ls_goodness_of_fit_ref 1.077
_refine_ls_hydrogen_treatment constr
_refine_ls_matrix_type full
_refine_ls_number_parameters 419
_refine_ls_number_reflns 7924
_refine_ls_number_restraints 0
_refine_ls_restrained_S_all 1.077
_refine_ls_R_factor_all 0.0582
_refine_ls_R_factor_gt 0.0476
_refine_ls_shift/su_max 0.014
_refine_ls_shift/su_mean 0.001
_refine_ls_structure_factor_coef Fsqd
_refine_ls_weighting_details 'w=1/[\s^2^(Fo^2^)+(0.0741P)^2^+0.1411P] where P=(Fo^2^+2Fc^2^)/3'
_refine_ls_weighting_scheme calc
_refine_ls_wR_factor_gt 0.1343
_refine_ls_wR_factor_ref 0.1394
_reflns_Friedel_coverage 0.000
_reflns_number_gt 6661
_reflns_number_total 7924
_reflns_threshold_expression 'I > 2\s(I)'
_cod_data_source_file c8nj04167a2.cif
_cod_data_source_block 15
_cod_depositor_comments
;
The following automatic conversions were performed:

'_exptl_absorpt_correction_type' value 'Empirical' changed to
'empirical' according to
/home/data/users/saulius/crontab/automatic-downloads/rss-feeds/RSC/lib/dictionaries/cif_core.dic
dictionary named 'cif_core.dic' version 2.4.2 from 2011-04-26.

Automatic conversion script
Id: cif_fix_values 4973 2017-02-22 13:04:09Z antanas 

 Adding full bibliography for 7058049--7058061.cif.
;
_cod_original_cell_volume 1936.41(18)
_cod_database_code 7058053
_shelx_shelxl_version_number 2016/6
_shelx_space_group_comment
;
The symmetry employed for this shelxl refinement is uniquely defined
by the following loop, which should always be used as a source of
symmetry information in preference to the above space-group names.
They are only intended as comments.
;
_shelx_estimated_absorpt_t_min 0.859
_shelx_estimated_absorpt_t_max 0.874

loop_
_space_group_symop_operation_xyz
'x, y, z'
'-x, -y, -z'

loop_
_atom_site_label
_atom_site_type_symbol
_atom_site_fract_x
_atom_site_fract_y
_atom_site_fract_z
_atom_site_U_iso_or_equiv
_atom_site_adp_type
_atom_site_occupancy
_atom_site_site_symmetry_order
_atom_site_calc_flag
_atom_site_refinement_flags_posn
_atom_site_refinement_flags_adp
Pd1 Pd 0.18101(2) 0.45902(2) 0.74193(2) 0.03665(11) Uani 1 1 d . .
P1 P -0.02735(8) 0.32101(7) 0.68385(6) 0.0373(2) Uani 1 1 d . .
S1 S 0.37678(14) 0.18094(12) 0.68939(12) 0.0855(4) Uani 1 1 d . .
O1 O 0.5438(3) 0.4960(3) 0.6991(2) 0.0683(8) Uani 1 1 d . .
O2 O 0.6411(3) 0.6622(3) 0.5905(2) 0.0770(9) Uani 1 1 d . .
O3 O 0.2052(3) 0.8288(2) 0.7162(2) 0.0646(8) Uani 1 1 d . .
N1 N 0.3746(2) 0.5862(2) 0.78443(18) 0.0375(6) Uani 1 1 d . .
N2 N 0.5178(3) 0.7001(3) 0.7298(2) 0.0509(8) Uani 1 1 d . .
H2 H 0.580048 0.680770 0.748535 0.061 Uiso 1 1 calc R U
N3 N 0.2919(3) 0.6722(2) 0.70195(18) 0.0426(7) Uani 1 1 d . .
H3 H 0.296012 0.689067 0.652860 0.051 Uiso 1 1 calc R U
N4 N -0.1268(3) 0.3197(3) 0.5899(2) 0.0489(7) Uani 1 1 d . .
N5 N -0.0987(3) 0.3276(2) 0.7755(2) 0.0493(8) Uani 1 1 d . .
N6 N -0.0415(3) 0.1862(2) 0.6331(2) 0.0497(7) Uani 1 1 d . .
N7 N 0.2654(3) 0.3412(3) 0.7245(2) 0.0503(7) Uani 1 1 d . .
C1 C 0.3951(3) 0.6520(3) 0.7409(2) 0.0409(8) Uani 1 1 d . .
C2 C 0.4840(3) 0.5802(3) 0.8418(2) 0.0482(9) Uani 1 1 d . .
C3 C 0.5033(4) 0.6222(4) 0.9439(3) 0.0716(13) Uani 1 1 d . .
H3A H 0.448299 0.655314 0.973269 0.086 Uiso 1 1 calc R U
C4 C 0.6053(6) 0.6145(5) 1.0020(4) 0.103(2) Uani 1 1 d . .
H4 H 0.620436 0.643802 1.070941 0.123 Uiso 1 1 calc R U
C5 C 0.6834(5) 0.5637(6) 0.9577(6) 0.117(3) Uani 1 1 d . .
H5 H 0.751041 0.558053 0.997191 0.140 Uiso 1 1 calc R U
C6 C 0.6653(4) 0.5213(5) 0.8576(5) 0.0891(16) Uani 1 1 d . .
H6 H 0.719462 0.486421 0.828947 0.107 Uiso 1 1 calc R U
C7 C 0.5667(3) 0.5302(4) 0.7987(3) 0.0589(10) Uani 1 1 d . .
C8 C 0.6159(5) 0.4335(5) 0.6488(5) 0.0980(19) Uani 1 1 d . .
H8A H 0.710595 0.478569 0.677243 0.147 Uiso 1 1 calc R U
H8B H 0.590765 0.414683 0.578962 0.147 Uiso 1 1 calc R U
H8C H 0.594863 0.365322 0.656520 0.147 Uiso 1 1 calc R U
C9 C 0.5515(3) 0.7786(3) 0.6904(3) 0.0523(10) Uani 1 1 d . .
C10 C 0.5272(4) 0.8752(4) 0.7237(3) 0.0653(12) Uani 1 1 d . .
H10 H 0.488353 0.892280 0.775749 0.078 Uiso 1 1 calc R U
C11 C 0.5605(5) 0.9476(4) 0.6797(4) 0.0797(14) Uani 1 1 d . .
H11 H 0.542593 1.012382 0.701161 0.096 Uiso 1 1 calc R U
C12 C 0.6192(5) 0.9229(5) 0.6054(4) 0.0878(16) Uani 1 1 d . .
H12 H 0.637989 0.970124 0.574474 0.105 Uiso 1 1 calc R U
C13 C 0.6515(5) 0.8317(5) 0.5744(3) 0.0776(15) Uani 1 1 d . .
H13 H 0.696205 0.819218 0.525606 0.093 Uiso 1 1 calc R U
C14 C 0.6178(4) 0.7576(4) 0.6156(3) 0.0608(11) Uani 1 1 d . .
C15 C 0.7237(5) 0.6387(5) 0.5244(4) 0.103(2) Uani 1 1 d . .
H15A H 0.684677 0.634928 0.461680 0.155 Uiso 1 1 calc R U
H15B H 0.728898 0.567680 0.513340 0.155 Uiso 1 1 calc R U
H15C H 0.812199 0.697742 0.554512 0.155 Uiso 1 1 calc R U
C16 C 0.1778(3) 0.6667(3) 0.7380(2) 0.0399(8) Uani 1 1 d . .
C17 C 0.1125(3) 0.5815(3) 0.7630(2) 0.0420(8) Uani 1 1 d . .
C18 C 0.0040(4) 0.5908(3) 0.8005(3) 0.0575(11) Uani 1 1 d . .
H18 H -0.042111 0.536370 0.818957 0.069 Uiso 1 1 calc R U
C19 C -0.0367(4) 0.6771(4) 0.8109(4) 0.0733(14) Uani 1 1 d . .
H19 H -0.107550 0.681004 0.837795 0.088 Uiso 1 1 calc R U
C20 C 0.0254(4) 0.7574(3) 0.7823(3) 0.0668(12) Uani 1 1 d . .
H20 H -0.004571 0.814272 0.787450 0.080 Uiso 1 1 calc R U
C21 C 0.1335(4) 0.7526(3) 0.7457(3) 0.0529(9) Uani 1 1 d . .
C22 C 0.1719(5) 0.9228(4) 0.7308(4) 0.0841(15) Uani 1 1 d . .
H22A H 0.085789 0.897905 0.685366 0.126 Uiso 1 1 calc R U
H22B H 0.238536 0.976313 0.718600 0.126 Uiso 1 1 calc R U
H22C H 0.168655 0.957860 0.798421 0.126 Uiso 1 1 calc R U
C23 C -0.0823(5) 0.3962(4) 0.5466(3) 0.0682(12) Uani 1 1 d . .
H23A H -0.086807 0.353957 0.478186 0.102 Uiso 1 1 calc R U
H23B H 0.008607 0.448684 0.583564 0.102 Uiso 1 1 calc R U
H23C H -0.139044 0.436975 0.549450 0.102 Uiso 1 1 calc R U
C24 C -0.2555(4) 0.2235(4) 0.5272(3) 0.0648(12) Uani 1 1 d . .
H24A H -0.280188 0.175555 0.559400 0.097 Uiso 1 1 calc R U
H24B H -0.323799 0.251169 0.518206 0.097 Uiso 1 1 calc R U
H24C H -0.246355 0.181040 0.463178 0.097 Uiso 1 1 calc R U
C25 C -0.0191(4) 0.3856(4) 0.8788(3) 0.0777(15) Uani 1 1 d . .
H25A H -0.065201 0.423776 0.919626 0.116 Uiso 1 1 calc R U
H25B H 0.066042 0.439825 0.885847 0.116 Uiso 1 1 calc R U
H25C H -0.005088 0.331799 0.899587 0.116 Uiso 1 1 calc R U
C26 C -0.2334(4) 0.2500(4) 0.7598(3) 0.0769(15) Uani 1 1 d . .
H26A H -0.228560 0.189317 0.773737 0.115 Uiso 1 1 calc R U
H26B H -0.284885 0.219796 0.691522 0.115 Uiso 1 1 calc R U
H26C H -0.275608 0.289581 0.803625 0.115 Uiso 1 1 calc R U
C27 C -0.0134(4) 0.1341(4) 0.6955(4) 0.0692(12) Uani 1 1 d . .
H27A H -0.059684 0.053410 0.658598 0.104 Uiso 1 1 calc R U
H27B H -0.043196 0.160566 0.753814 0.104 Uiso 1 1 calc R U
H27C H 0.081474 0.153592 0.715666 0.104 Uiso 1 1 calc R U
C28 C -0.0114(4) 0.1411(3) 0.5371(3) 0.0670(12) Uani 1 1 d . .
H28A H 0.072799 0.133682 0.548361 0.101 Uiso 1 1 calc R U
H28B H -0.005996 0.191865 0.507567 0.101 Uiso 1 1 calc R U
H28C H -0.081223 0.068372 0.492777 0.101 Uiso 1 1 calc R U
C29 C 0.3119(3) 0.2756(3) 0.7102(3) 0.0491(9) Uani 1 1 d . .
C30 C 0.4110(8) 0.9130(7) 1.0057(5) 0.117(2) Uiso 1 1 d . .
C31 C 0.3692(7) 0.9784(7) 0.9766(5) 0.119(2) Uiso 1 1 d . .
C32 C 0.5507(9) 0.9366(7) 1.0313(6) 0.139(3) Uiso 1 1 d . .
C33 C 0.3288(13) 0.8392(12) 1.0206(9) 0.242(6) Uiso 1 1 d . .
C34 C 0.0581(13) 1.1081(10) 0.9490(9) 0.195(4) Uiso 1 1 d . .
C35 C -0.1228(12) 0.8966(11) 0.9762(9) 0.185(4) Uiso 1 1 d . .
C36 C -0.0866(10) 0.9609(10) 0.9463(8) 0.163(3) Uiso 1 1 d . .
C37 C -0.0864(13) 1.0085(11) 0.8875(10) 0.213(5) Uiso 1 1 d . .

loop_
_atom_site_aniso_label
_atom_site_aniso_U_11
_atom_site_aniso_U_22
_atom_site_aniso_U_33
_atom_site_aniso_U_23
_atom_site_aniso_U_13
_atom_site_aniso_U_12
Pd1 0.02922(15) 0.03132(17) 0.04439(16) 0.01600(11) 0.00915(10) 0.00765(11)
P1 0.0311(4) 0.0286(4) 0.0453(4) 0.0146(3) 0.0077(3) 0.0074(3)
S1 0.0825(9) 0.0764(9) 0.1391(11) 0.0652(8) 0.0506(8) 0.0541(7)
O1 0.0595(17) 0.073(2) 0.093(2) 0.0420(16) 0.0381(15) 0.0381(15)
O2 0.075(2) 0.097(3) 0.0837(19) 0.0528(18) 0.0497(16) 0.0378(18)
O3 0.085(2) 0.0438(16) 0.0791(17) 0.0337(13) 0.0345(15) 0.0305(14)
N1 0.0302(13) 0.0337(15) 0.0434(13) 0.0190(11) 0.0062(10) 0.0060(11)
N2 0.0377(15) 0.059(2) 0.0626(17) 0.0376(15) 0.0172(13) 0.0129(14)
N3 0.0429(15) 0.0424(17) 0.0426(13) 0.0213(12) 0.0138(11) 0.0135(12)
N4 0.0423(16) 0.0409(18) 0.0554(16) 0.0204(13) 0.0042(12) 0.0122(13)
N5 0.0401(15) 0.0463(18) 0.0499(15) 0.0186(13) 0.0144(12) 0.0059(13)
N6 0.0451(16) 0.0348(16) 0.0640(17) 0.0213(13) 0.0104(13) 0.0126(13)
N7 0.0371(15) 0.0449(19) 0.0668(18) 0.0268(14) 0.0125(13) 0.0125(14)
C1 0.0392(17) 0.0361(18) 0.0387(15) 0.0129(13) 0.0118(13) 0.0090(14)
C2 0.0332(17) 0.046(2) 0.0562(19) 0.0277(16) 0.0047(14) 0.0011(14)
C3 0.066(3) 0.073(3) 0.056(2) 0.037(2) -0.0001(19) 0.001(2)
C4 0.094(4) 0.108(5) 0.080(3) 0.062(3) -0.015(3) -0.002(3)
C5 0.051(3) 0.161(7) 0.144(6) 0.112(5) -0.013(3) 0.011(3)
C6 0.038(2) 0.109(4) 0.145(5) 0.090(4) 0.018(3) 0.021(2)
C7 0.0340(18) 0.061(3) 0.082(3) 0.041(2) 0.0116(17) 0.0101(17)
C8 0.068(3) 0.091(4) 0.143(5) 0.043(3) 0.047(3) 0.045(3)
C9 0.0434(19) 0.048(2) 0.0549(19) 0.0281(16) 0.0110(15) 0.0008(16)
C10 0.056(2) 0.050(3) 0.076(3) 0.026(2) 0.0184(19) 0.0065(19)
C11 0.069(3) 0.048(3) 0.106(3) 0.041(2) 0.015(3) -0.001(2)
C12 0.078(3) 0.070(4) 0.106(4) 0.061(3) 0.016(3) -0.004(3)
C13 0.070(3) 0.080(4) 0.078(3) 0.048(3) 0.027(2) 0.005(3)
C14 0.049(2) 0.066(3) 0.063(2) 0.036(2) 0.0189(17) 0.0076(19)
C15 0.087(4) 0.150(6) 0.104(4) 0.065(4) 0.062(3) 0.061(4)
C16 0.0371(16) 0.0315(17) 0.0390(15) 0.0095(12) 0.0069(12) 0.0085(13)
C17 0.0354(16) 0.0299(17) 0.0462(16) 0.0079(13) 0.0110(13) 0.0070(13)
C18 0.048(2) 0.037(2) 0.085(3) 0.0245(18) 0.0306(19) 0.0130(16)
C19 0.062(2) 0.052(3) 0.115(3) 0.033(2) 0.050(2) 0.029(2)
C20 0.071(3) 0.040(2) 0.096(3) 0.026(2) 0.034(2) 0.032(2)
C21 0.058(2) 0.034(2) 0.0562(19) 0.0141(15) 0.0168(16) 0.0130(16)
C22 0.120(4) 0.055(3) 0.100(3) 0.043(2) 0.044(3) 0.047(3)
C23 0.077(3) 0.064(3) 0.058(2) 0.0321(19) 0.0034(19) 0.023(2)
C24 0.042(2) 0.061(3) 0.065(2) 0.0172(19) -0.0021(17) 0.0089(18)
C25 0.070(3) 0.093(4) 0.054(2) 0.035(2) 0.014(2) 0.012(3)
C26 0.053(2) 0.075(3) 0.088(3) 0.037(2) 0.030(2) 0.003(2)
C27 0.059(2) 0.054(3) 0.110(3) 0.051(2) 0.026(2) 0.023(2)
C28 0.071(3) 0.040(2) 0.075(2) 0.0104(18) 0.020(2) 0.0226(19)
C29 0.0434(19) 0.047(2) 0.066(2) 0.0322(17) 0.0210(16) 0.0179(17)

loop_
_atom_type_symbol
_atom_type_description
_atom_type_scat_dispersion_real
_atom_type_scat_dispersion_imag
_atom_type_scat_source
C C 0.0033 0.0016 'International Tables Vol C Tables 4.2.6.8 and 6.1.1.4'
H H 0.0000 0.0000 'International Tables Vol C Tables 4.2.6.8 and 6.1.1.4'
N N 0.0061 0.0033 'International Tables Vol C Tables 4.2.6.8 and 6.1.1.4'
O O 0.0106 0.0060 'International Tables Vol C Tables 4.2.6.8 and 6.1.1.4'
S S 0.1246 0.1234 'International Tables Vol C Tables 4.2.6.8 and 6.1.1.4'
Pd Pd -0.9988 1.0072 'International Tables Vol C Tables 4.2.6.8 and 6.1.1.4'
P P 0.1023 0.0942 'International Tables Vol C Tables 4.2.6.8 and 6.1.1.4'

loop_
_geom_angle_atom_site_label_1
_geom_angle_atom_site_label_2
_geom_angle_atom_site_label_3
_geom_angle
_geom_angle_site_symmetry_1
_geom_angle_site_symmetry_3
C17 Pd1 N7 175.97(11) . .
C17 Pd1 N1 86.46(12) . .
N7 Pd1 N1 89.55(11) . .
C17 Pd1 P1 93.37(9) . .
N7 Pd1 P1 90.66(8) . .
N1 Pd1 P1 175.44(7) . .
N4 P1 N5 110.55(16) . .
N4 P1 N6 100.57(16) . .
N5 P1 N6 102.49(16) . .
N4 P1 Pd1 113.51(11) . .
N5 P1 Pd1 111.21(10) . .
N6 P1 Pd1 117.57(11) . .
C7 O1 C8 117.9(4) . .
C14 O2 C15 120.0(4) . .
C21 O3 C22 117.4(3) . .
C1 N1 C2 121.1(3) . .
C1 N1 Pd1 119.0(2) . .
C2 N1 Pd1 118.3(2) . .
C1 N2 C9 125.8(3) . .
C1 N2 H2 117.1 . .
C9 N2 H2 117.1 . .
C1 N3 C16 123.5(3) . .
C1 N3 H3 118.2 . .
C16 N3 H3 118.2 . .
C23 N4 C24 113.0(3) . .
C23 N4 P1 123.0(3) . .
C24 N4 P1 122.2(3) . .
C25 N5 C26 112.9(3) . .
C25 N5 P1 121.2(2) . .
C26 N5 P1 123.3(2) . .
C27 N6 C28 112.8(3) . .
C27 N6 P1 121.0(3) . .
C28 N6 P1 118.7(3) . .
C29 N7 Pd1 176.6(3) . .
N1 C1 N3 120.1(3) . .
N1 C1 N2 122.0(3) . .
N3 C1 N2 117.8(3) . .
C3 C2 C7 119.7(4) . .
C3 C2 N1 117.4(4) . .
C7 C2 N1 122.8(3) . .
C2 C3 C4 119.4(5) . .
C2 C3 H3A 120.3 . .
C4 C3 H3A 120.3 . .
C5 C4 C3 119.7(5) . .
C5 C4 H4 120.2 . .
C3 C4 H4 120.2 . .
C6 C5 C4 121.8(6) . .
C6 C5 H5 119.1 . .
C4 C5 H5 119.1 . .
C5 C6 C7 119.6(5) . .
C5 C6 H6 120.2 . .
C7 C6 H6 120.2 . .
O1 C7 C6 124.8(4) . .
O1 C7 C2 115.4(4) . .
C6 C7 C2 119.8(4) . .
O1 C8 H8A 109.5 . .
O1 C8 H8B 109.5 . .
H8A C8 H8B 109.5 . .
O1 C8 H8C 109.5 . .
H8A C8 H8C 109.5 . .
H8B C8 H8C 109.5 . .
C10 C9 N2 123.3(3) . .
C10 C9 C14 119.2(4) . .
N2 C9 C14 117.5(4) . .
C9 C10 C11 120.1(4) . .
C9 C10 H10 120.0 . .
C11 C10 H10 120.0 . .
C12 C11 C10 119.4(5) . .
C12 C11 H11 120.3 . .
C10 C11 H11 120.3 . .
C11 C12 C13 122.2(5) . .
C11 C12 H12 118.9 . .
C13 C12 H12 118.9 . .
C12 C13 C14 119.7(4) . .
C12 C13 H13 120.2 . .
C14 C13 H13 120.2 . .
O2 C14 C13 126.0(4) . .
O2 C14 C9 114.6(4) . .
C13 C14 C9 119.4(5) . .
O2 C15 H15A 109.5 . .
O2 C15 H15B 109.5 . .
H15A C15 H15B 109.5 . .
O2 C15 H15C 109.5 . .
H15A C15 H15C 109.5 . .
H15B C15 H15C 109.5 . .
C17 C16 C21 121.7(3) . .
C17 C16 N3 122.9(3) . .
C21 C16 N3 115.4(3) . .
C16 C17 C18 115.6(3) . .
C16 C17 Pd1 117.7(2) . .
C18 C17 Pd1 126.7(3) . .
C19 C18 C17 122.5(4) . .
C19 C18 H18 118.8 . .
C17 C18 H18 118.8 . .
C20 C19 C18 121.0(4) . .
C20 C19 H19 119.5 . .
C18 C19 H19 119.5 . .
C19 C20 C21 118.7(4) . .
C19 C20 H20 120.6 . .
C21 C20 H20 120.6 . .
O3 C21 C20 124.4(4) . .
O3 C21 C16 115.3(3) . .
C20 C21 C16 120.4(4) . .
O3 C22 H22A 109.5 . .
O3 C22 H22B 109.5 . .
H22A C22 H22B 109.5 . .
O3 C22 H22C 109.5 . .
H22A C22 H22C 109.5 . .
H22B C22 H22C 109.5 . .
N4 C23 H23A 109.5 . .
N4 C23 H23B 109.5 . .
H23A C23 H23B 109.5 . .
N4 C23 H23C 109.5 . .
H23A C23 H23C 109.5 . .
H23B C23 H23C 109.5 . .
N4 C24 H24A 109.5 . .
N4 C24 H24B 109.5 . .
H24A C24 H24B 109.5 . .
N4 C24 H24C 109.5 . .
H24A C24 H24C 109.5 . .
H24B C24 H24C 109.5 . .
N5 C25 H25A 109.5 . .
N5 C25 H25B 109.5 . .
H25A C25 H25B 109.5 . .
N5 C25 H25C 109.5 . .
H25A C25 H25C 109.5 . .
H25B C25 H25C 109.5 . .
N5 C26 H26A 109.5 . .
N5 C26 H26B 109.5 . .
H26A C26 H26B 109.5 . .
N5 C26 H26C 109.5 . .
H26A C26 H26C 109.5 . .
H26B C26 H26C 109.5 . .
N6 C27 H27A 109.5 . .
N6 C27 H27B 109.5 . .
H27A C27 H27B 109.5 . .
N6 C27 H27C 109.5 . .
H27A C27 H27C 109.5 . .
H27B C27 H27C 109.5 . .
N6 C28 H28A 109.5 . .
N6 C28 H28B 109.5 . .
H28A C28 H28B 109.5 . .
N6 C28 H28C 109.5 . .
H28A C28 H28C 109.5 . .
H28B C28 H28C 109.5 . .
N7 C29 S1 179.5(4) . .
C33 C30 C31 118.9(11) . .
C33 C30 C32 121.0(12) . .
C31 C30 C32 119.5(8) . .
C32 C31 C30 123.1(8) 2_677 .
C31 C32 C30 117.4(9) 2_677 .
C35 C34 C37 116.2(13) 2_577 .
C36 C35 C34 127.4(16) . 2_577
C35 C36 C37 159.0(15) . .
C35 C36 C36 89.8(13) . 2_577
C37 C36 C36 111.0(12) . 2_577
C36 C37 C34 95.3(11) . .

loop_
_geom_bond_atom_site_label_1
_geom_bond_atom_site_label_2
_geom_bond_distance
_geom_bond_site_symmetry_2
Pd1 C17 2.009(4) .
Pd1 N7 2.076(4) .
Pd1 N1 2.113(2) .
Pd1 P1 2.2597(8) .
P1 N4 1.658(3) .
P1 N5 1.663(3) .
P1 N6 1.683(3) .
S1 C29 1.636(4) .
O1 C7 1.351(5) .
O1 C8 1.432(5) .
O2 C14 1.353(6) .
O2 C15 1.448(4) .
O3 C21 1.368(5) .
O3 C22 1.413(5) .
N1 C1 1.299(4) .
N1 C2 1.426(5) .
N2 C1 1.365(4) .
N2 C9 1.407(5) .
N2 H2 0.8600 .
N3 C1 1.360(5) .
N3 C16 1.421(4) .
N3 H3 0.8600 .
N4 C23 1.445(5) .
N4 C24 1.474(4) .
N5 C25 1.441(5) .
N5 C26 1.453(4) .
N6 C27 1.446(6) .
N6 C28 1.472(5) .
N7 C29 1.146(5) .
C2 C3 1.381(5) .
C2 C7 1.393(5) .
C3 C4 1.383(8) .
C3 H3A 0.9300 .
C4 C5 1.361(9) .
C4 H4 0.9300 .
C5 C6 1.355(8) .
C5 H5 0.9300 .
C6 C7 1.372(6) .
C6 H6 0.9300 .
C8 H8A 0.9600 .
C8 H8B 0.9600 .
C8 H8C 0.9600 .
C9 C10 1.373(6) .
C9 C14 1.410(5) .
C10 C11 1.389(6) .
C10 H10 0.9300 .
C11 C12 1.351(7) .
C11 H11 0.9300 .
C12 C13 1.355(8) .
C12 H12 0.9300 .
C13 C14 1.377(6) .
C13 H13 0.9300 .
C15 H15A 0.9600 .
C15 H15B 0.9600 .
C15 H15C 0.9600 .
C16 C17 1.393(5) .
C16 C21 1.399(5) .
C17 C18 1.404(4) .
C18 C19 1.371(6) .
C18 H18 0.9300 .
C19 C20 1.365(6) .
C19 H19 0.9300 .
C20 C21 1.381(5) .
C20 H20 0.9300 .
C22 H22A 0.9600 .
C22 H22B 0.9600 .
C22 H22C 0.9600 .
C23 H23A 0.9600 .
C23 H23B 0.9600 .
C23 H23C 0.9600 .
C24 H24A 0.9600 .
C24 H24B 0.9600 .
C24 H24C 0.9600 .
C25 H25A 0.9600 .
C25 H25B 0.9600 .
C25 H25C 0.9600 .
C26 H26A 0.9600 .
C26 H26B 0.9600 .
C26 H26C 0.9600 .
C27 H27A 0.9600 .
C27 H27B 0.9600 .
C27 H27C 0.9600 .
C28 H28A 0.9600 .
C28 H28B 0.9600 .
C28 H28C 0.9600 .
C30 C33 1.252(15) .
C30 C31 1.321(11) .
C30 C32 1.425(9) .
C31 C32 1.292(10) 2_677
C34 C35 1.286(15) 2_577
C34 C37 1.595(14) .
C35 C36 1.137(16) .
C36 C37 1.293(15) .
C36 C36 1.99(2) 2_577

loop_
_geom_torsion_atom_site_label_1
_geom_torsion_atom_site_label_2
_geom_torsion_atom_site_label_3
_geom_torsion_atom_site_label_4
_geom_torsion
_geom_torsion_site_symmetry_1
_geom_torsion_site_symmetry_4
N5 P1 N4 C23 128.4(3) . .
N6 P1 N4 C23 -123.8(3) . .
Pd1 P1 N4 C23 2.6(3) . .
N5 P1 N4 C24 -67.6(3) . .
N6 P1 N4 C24 40.1(3) . .
Pd1 P1 N4 C24 166.6(2) . .
N4 P1 N5 C25 -147.7(3) . .
N6 P1 N5 C25 105.9(4) . .
Pd1 P1 N5 C25 -20.6(4) . .
N4 P1 N5 C26 52.3(4) . .
N6 P1 N5 C26 -54.2(4) . .
Pd1 P1 N5 C26 179.3(3) . .
N4 P1 N6 C27 -157.4(3) . .
N5 P1 N6 C27 -43.3(3) . .
Pd1 P1 N6 C27 78.9(3) . .
N4 P1 N6 C28 55.0(3) . .
N5 P1 N6 C28 169.0(3) . .
Pd1 P1 N6 C28 -68.8(3) . .
C2 N1 C1 N3 -168.3(3) . .
Pd1 N1 C1 N3 26.5(4) . .
C2 N1 C1 N2 13.8(5) . .
Pd1 N1 C1 N2 -151.4(2) . .
C16 N3 C1 N1 27.0(5) . .
C16 N3 C1 N2 -155.0(3) . .
C9 N2 C1 N1 -175.1(3) . .
C9 N2 C1 N3 6.9(5) . .
C1 N1 C2 C3 112.3(4) . .
Pd1 N1 C2 C3 -82.4(4) . .
C1 N1 C2 C7 -70.3(5) . .
Pd1 N1 C2 C7 95.0(3) . .
C7 C2 C3 C4 0.4(6) . .
N1 C2 C3 C4 177.8(4) . .
C2 C3 C4 C5 -1.3(8) . .
C3 C4 C5 C6 0.8(10) . .
C4 C5 C6 C7 0.6(9) . .
C8 O1 C7 C6 8.1(6) . .
C8 O1 C7 C2 -173.6(4) . .
C5 C6 C7 O1 176.7(5) . .
C5 C6 C7 C2 -1.5(7) . .
C3 C2 C7 O1 -177.3(3) . .
N1 C2 C7 O1 5.4(5) . .
C3 C2 C7 C6 1.0(6) . .
N1 C2 C7 C6 -176.2(4) . .
C1 N2 C9 C10 51.4(5) . .
C1 N2 C9 C14 -130.9(4) . .
N2 C9 C10 C11 -178.6(4) . .
C14 C9 C10 C11 3.8(6) . .
C9 C10 C11 C12 -1.2(7) . .
C10 C11 C12 C13 -2.5(8) . .
C11 C12 C13 C14 3.5(8) . .
C15 O2 C14 C13 8.7(7) . .
C15 O2 C14 C9 -171.9(4) . .
C12 C13 C14 O2 178.5(4) . .
C12 C13 C14 C9 -0.8(7) . .
C10 C9 C14 O2 177.8(4) . .
N2 C9 C14 O2 0.0(5) . .
C10 C9 C14 C13 -2.8(6) . .
N2 C9 C14 C13 179.4(4) . .
C1 N3 C16 C17 -42.6(4) . .
C1 N3 C16 C21 138.2(3) . .
C21 C16 C17 C18 -2.8(5) . .
N3 C16 C17 C18 178.0(3) . .
C21 C16 C17 Pd1 177.0(2) . .
N3 C16 C17 Pd1 -2.2(4) . .
C16 C17 C18 C19 0.8(6) . .
Pd1 C17 C18 C19 -179.1(3) . .
C17 C18 C19 C20 1.8(7) . .
C18 C19 C20 C21 -2.2(7) . .
C22 O3 C21 C20 4.6(6) . .
C22 O3 C21 C16 -174.6(3) . .
C19 C20 C21 O3 -179.0(4) . .
C19 C20 C21 C16 0.2(6) . .
C17 C16 C21 O3 -178.4(3) . .
N3 C16 C21 O3 0.9(4) . .
C17 C16 C21 C20 2.4(5) . .
N3 C16 C21 C20 -178.3(3) . .
C33 C30 C31 C32 173.2(9) . 2_677
C32 C30 C31 C32 1.0(13) . 2_677
C33 C30 C32 C31 -173.0(9) . 2_677
C31 C30 C32 C31 -0.9(12) . 2_677
C34 C35 C36 C37 173(3) 2_577 .
C34 C35 C36 C36 -1(2) 2_577 2_577
C35 C36 C37 C34 -177(4) . .
C36 C36 C37 C34 -3.4(13) 2_577 .
C35 C34 C37 C36 4.4(13) 2_577 .
